data_7716477
loop_
_publ_author_name
'Kong, Yingying'
'Wang, Hongshan'
'Zhao, Wang'
'Sun, Qi'
'Li, Junjie'
'Pan, Shilie'

_publ_section_title
;
 <i>&#x3b2;</i>-CsHg<sub>2</sub>I<sub>5</sub>, a compound with rare
 [Hg<sub>2</sub>I<sub>5</sub>] dimers and large optical anisotropy.
;
_journal_issue 29
_journal_name_full 'Dalton transactions (Cambridge, England : 2003)'
_journal_page_first 12090
_journal_page_last 12097
_journal_paper_doi 10.1039/d4dt01536c
_journal_volume 53
_journal_year 2024
_chemical_formula_moiety 'Cs Hg2 I5'
_chemical_formula_sum 'Cs Hg2 I5'
_chemical_formula_weight 1168.59
_space_group_crystal_system monoclinic
_space_group_IT_number 14
_space_group_name_Hall '-P 2ybc'
_space_group_name_H-M_alt 'P 1 21/c 1'
_atom_sites_solution_primary dual
_audit_creation_date 2024-05-15
_audit_creation_method
;
Olex2 1.3
(compiled 2020.11.12 svn.r5f609507 for OlexSys, GUI svn.r6408)
;
_audit_update_record
;
2024-05-26 deposited with the CCDC.	2024-06-25 downloaded from the CCDC.
;
_cell_angle_alpha 90
_cell_angle_beta 107.073(6)
_cell_angle_gamma 90
_cell_formula_units_Z 4
_cell_length_a 8.8094(14)
_cell_length_b 11.4931(17)
_cell_length_c 14.075(2)
_cell_measurement_reflns_used 1265
_cell_measurement_temperature 100.00
_cell_measurement_theta_max 26.645
_cell_measurement_theta_min 2.330
_cell_volume 1362.3(4)
_computing_cell_refinement 'SAINT V8.40B (?, 2016)'
_computing_data_reduction 'SAINT V8.40B (?, 2016)'
_computing_molecular_graphics 'Olex2 1.3 (Dolomanov et al., 2009)'
_computing_publication_material 'Olex2 1.3 (Dolomanov et al., 2009)'
_computing_structure_refinement 'SHELXL 2018/3 (Sheldrick, 2015)'
_computing_structure_solution 'SHELXT 2018/2 (Sheldrick, 2018)'
_diffrn_ambient_temperature 100.00
_diffrn_measured_fraction_theta_full 0.947
_diffrn_measured_fraction_theta_max 0.949
_diffrn_measurement_device_type 'Bruker APEX-II CCD'
_diffrn_measurement_method '\w scans'
_diffrn_radiation_type MoK\a
_diffrn_radiation_wavelength 0.71073
_diffrn_reflns_av_R_equivalents 0.0646
_diffrn_reflns_av_unetI/netI 0.0833
_diffrn_reflns_Laue_measured_fraction_full 0.947
_diffrn_reflns_Laue_measured_fraction_max 0.949
_diffrn_reflns_limit_h_max 10
_diffrn_reflns_limit_h_min -11
_diffrn_reflns_limit_k_max 14
_diffrn_reflns_limit_k_min -14
_diffrn_reflns_limit_l_max 18
_diffrn_reflns_limit_l_min -17
_diffrn_reflns_number 6897
_diffrn_reflns_point_group_measured_fraction_full 0.947
_diffrn_reflns_point_group_measured_fraction_max 0.949
_diffrn_reflns_theta_full 25.242
_diffrn_reflns_theta_max 27.463
_diffrn_reflns_theta_min 2.331
_diffrn_standards_number 0
_exptl_absorpt_coefficient_mu 36.418
_exptl_absorpt_correction_T_max 0.7455
_exptl_absorpt_correction_T_min 0.4917
_exptl_absorpt_correction_type multi-scan
_exptl_absorpt_process_details
;
SADABS-2016/2 (Bruker,2016/2) was used for absorption correction.
wR2(int) was 0.1172 before and 0.0559 after correction.
The Ratio of minimum to maximum transmission is 0.6596.
The \l/2 correction factor is Not present.
;
_exptl_crystal_colour 'clear light colourless'
_exptl_crystal_colour_lustre clear
_exptl_crystal_colour_modifier light
_exptl_crystal_colour_primary colourless
_exptl_crystal_density_diffrn 5.698
_exptl_crystal_description block
_exptl_crystal_F_000 1920
_exptl_crystal_size_max 0.23
_exptl_crystal_size_mid 0.15
_exptl_crystal_size_min 0.11
_refine_diff_density_max 1.992
_refine_diff_density_min -2.414
_refine_diff_density_rms 0.420
_refine_ls_extinction_method none
_refine_ls_goodness_of_fit_ref 1.055
_refine_ls_hydrogen_treatment undef
_refine_ls_matrix_type full
_refine_ls_number_parameters 91
_refine_ls_number_reflns 2962
_refine_ls_number_restraints 0
_refine_ls_restrained_S_all 1.055
_refine_ls_R_factor_all 0.1013
_refine_ls_R_factor_gt 0.0620
_refine_ls_shift/su_max 0.000
_refine_ls_shift/su_mean 0.000
_refine_ls_structure_factor_coef Fsqd
_refine_ls_weighting_details 'w=1/[\s^2^(Fo^2^)+(0.0402P)^2^+43.0773P] where P=(Fo^2^+2Fc^2^)/3'
_refine_ls_weighting_scheme calc
_refine_ls_wR_factor_gt 0.1299
_refine_ls_wR_factor_ref 0.1465
_reflns_Friedel_coverage 0.000
_reflns_number_gt 1927
_reflns_number_total 2962
_reflns_threshold_expression 'I > 2\s(I)'
_cod_data_source_file d4dt01536c2.cif
_cod_data_source_block 2222
_cod_depositor_comments 'Adding full bibliography for 7716477--7716478.cif.'
_cod_database_code 7716477
_shelx_shelxl_version_number 2018/3
_shelx_space_group_comment
;
The symmetry employed for this shelxl refinement is uniquely defined
by the following loop, which should always be used as a source of
symmetry information in preference to the above space-group names.
They are only intended as comments.
;
_shelx_estimated_absorpt_t_max 0.108
_shelx_estimated_absorpt_t_min 0.044
_olex2_refinement_description
;
1. Others
 Fixed Sof: Hg1(0.5) Hg2(0.5) Hg3(0.5) Hg4(0.5)
;
_olex2_submission_special_instructions 'No special instructions were received'

loop_
_space_group_symop_operation_xyz
'x, y, z'
'-x, y+1/2, -z+1/2'
'-x, -y, -z'
'x, -y-1/2, z-1/2'

loop_
_atom_site_label
_atom_site_type_symbol
_atom_site_fract_x
_atom_site_fract_y
_atom_site_fract_z
_atom_site_U_iso_or_equiv
_atom_site_adp_type
_atom_site_occupancy
_atom_site_site_symmetry_order
_atom_site_calc_flag
_atom_site_refinement_flags_posn
_atom_site_refinement_flags_adp
_atom_site_refinement_flags_occupancy
_atom_site_disorder_assembly
_atom_site_disorder_group
Cs1 Cs 1.05757(19) 0.24692(13) 0.87918(11) 0.0491(4) Uani 1 1 d . . . . .
Hg1 Hg 0.4540(2) 0.4750(2) 0.14859(19) 0.0654(7) Uani 0.5 1 d . . P . .
Hg2 Hg 0.48076(19) 0.42143(17) 0.23112(15) 0.0482(5) Uani 0.5 1 d . . P . .
Hg3 Hg 0.6666(2) 0.3120(3) 0.54529(19) 0.0535(6) Uani 0.5 1 d . . P . .
Hg4 Hg 0.6612(2) 0.3806(2) 0.55151(19) 0.0493(6) Uani 0.5 1 d . . P . .
I1 I 0.16374(14) 0.43887(11) 0.14027(11) 0.0362(3) Uani 1 1 d . . . . .
I2 I 0.72194(18) 0.43403(13) 0.13590(11) 0.0451(4) Uani 1 1 d . . . . .
I3 I 0.5574(3) 0.24635(13) 0.36196(13) 0.0722(6) Uani 1 1 d . . . . .
I4 I 0.40091(14) 0.39488(11) 0.60161(10) 0.0317(3) Uani 1 1 d . . . . .
I5 I 0.96558(14) 0.40044(11) 0.62015(9) 0.0324(3) Uani 1 1 d . . . . .

loop_
_atom_site_aniso_label
_atom_site_aniso_U_11
_atom_site_aniso_U_22
_atom_site_aniso_U_33
_atom_site_aniso_U_23
_atom_site_aniso_U_13
_atom_site_aniso_U_12
Cs1 0.0647(9) 0.0376(7) 0.0423(8) 0.0103(6) 0.0116(7) 0.0062(6)
Hg1 0.0247(8) 0.0843(16) 0.0901(17) 0.0004(14) 0.0213(10) 0.0033(9)
Hg2 0.0236(8) 0.0597(12) 0.0566(12) 0.0096(9) 0.0046(7) 0.0043(8)
Hg3 0.0254(9) 0.0753(16) 0.0566(13) -0.0236(14) 0.0074(8) -0.0081(11)
Hg4 0.0230(9) 0.0620(14) 0.0610(14) -0.0085(13) 0.0093(8) -0.0081(10)
I1 0.0234(6) 0.0351(7) 0.0496(8) -0.0037(6) 0.0100(5) -0.0030(5)
I2 0.0497(8) 0.0412(8) 0.0505(9) -0.0172(7) 0.0243(7) -0.0188(6)
I3 0.147(2) 0.0250(7) 0.0528(10) -0.0062(7) 0.0429(12) -0.0075(9)
I4 0.0320(6) 0.0279(6) 0.0366(7) 0.0039(5) 0.0124(5) -0.0006(5)
I5 0.0252(6) 0.0360(7) 0.0338(7) 0.0031(5) 0.0052(5) 0.0036(5)

loop_
_atom_type_symbol
_atom_type_description
_atom_type_scat_dispersion_real
_atom_type_scat_dispersion_imag
_atom_type_scat_source
Cs Cs -0.3680 2.1192 'International Tables Vol C Tables 4.2.6.8 and 6.1.1.4'
Hg Hg -2.3894 9.2266 'International Tables Vol C Tables 4.2.6.8 and 6.1.1.4'
I I -0.4742 1.8119 'International Tables Vol C Tables 4.2.6.8 and 6.1.1.4'

loop_
_geom_angle_atom_site_label_1
_geom_angle_atom_site_label_2
_geom_angle_atom_site_label_3
_geom_angle
_geom_angle_site_symmetry_1
_geom_angle_site_symmetry_3
_geom_angle_publ_flag
I1 Cs1 I1 64.37(4) 3_666 1_656 ?
I1 Cs1 I1 155.46(5) 1_656 4_666 ?
I1 Cs1 I1 126.55(4) 3_666 4_666 ?
I1 Cs1 I2 55.94(4) 3_666 3_766 ?
I1 Cs1 I2 99.78(4) 3_666 4_566 ?
I1 Cs1 I2 53.20(3) 4_666 4_566 ?
I1 Cs1 I2 151.31(5) 1_656 4_566 ?
I1 Cs1 I2 65.91(4) 1_656 3_766 ?
I1 Cs1 I3 90.07(4) 1_656 4_566 ?
I1 Cs1 I3 61.50(3) 3_666 4_566 ?
I1 Cs1 I3 114.47(4) 4_666 4_566 ?
I1 Cs1 I5 102.47(5) 3_666 4_566 ?
I2 Cs1 I1 100.62(5) 3_766 4_666 ?
I2 Cs1 I2 126.77(4) 3_766 4_566 ?
I2 Cs1 I3 61.28(4) 4_566 4_566 ?
I2 Cs1 I3 117.40(4) 3_766 4_566 ?
I4 Cs1 I1 66.55(3) 4_666 1_656 ?
I4 Cs1 I1 96.96(4) 4_666 4_666 ?
I4 Cs1 I1 130.52(5) 4_666 3_666 ?
I4 Cs1 I2 127.20(4) 4_666 4_566 ?
I4 Cs1 I2 98.11(4) 4_666 3_766 ?
I4 Cs1 I3 124.88(5) 4_666 4_566 ?
I4 Cs1 I5 58.00(3) 4_666 4_566 ?
I5 Cs1 I1 125.76(4) 4_566 4_666 ?
I5 Cs1 I1 61.98(3) 2_746 4_666 ?
I5 Cs1 I1 121.08(5) . 1_656 ?
I5 Cs1 I1 62.14(4) 4_566 1_656 ?
I5 Cs1 I1 64.78(4) . 3_666 ?
I5 Cs1 I1 149.48(5) 2_746 3_666 ?
I5 Cs1 I1 121.81(4) 2_746 1_656 ?
I5 Cs1 I1 61.96(4) . 4_666 ?
I5 Cs1 I2 61.97(4) . 3_766 ?
I5 Cs1 I2 101.62(4) 4_566 4_566 ?
I5 Cs1 I2 60.00(3) 2_746 4_566 ?
I5 Cs1 I2 154.18(5) 2_746 3_766 ?
I5 Cs1 I2 64.82(4) . 4_566 ?
I5 Cs1 I2 127.92(5) 4_566 3_766 ?
I5 Cs1 I3 88.06(4) 2_746 4_566 ?
I5 Cs1 I3 66.91(4) 4_566 4_566 ?
I5 Cs1 I3 90.62(4) . 4_566 ?
I5 Cs1 I4 67.62(3) 2_746 4_666 ?
I5 Cs1 I4 144.44(5) . 4_666 ?
I5 Cs1 I5 117.10(4) . 2_746 ?
I5 Cs1 I5 63.94(4) 2_746 4_566 ?
I5 Cs1 I5 157.52(6) . 4_566 ?
Hg2 Hg1 I1 83.01(13) . . ?
Hg2 Hg1 I2 92.78(13) . . ?
Hg2 Hg1 I3 121.41(18) . 2_655 ?
I1 Hg1 I3 98.19(9) . 2_655 ?
I2 Hg1 I1 158.60(12) . . ?
I2 Hg1 I3 101.86(9) . 2_655 ?
Hg1 Hg2 I1 69.24(11) . . ?
Hg1 Hg2 I2 60.48(12) . . ?
Hg1 Hg2 I3 158.81(18) . . ?
Hg1 Hg2 I4 107.07(16) . 3_666 ?
I1 Hg2 I2 125.77(9) . . ?
I1 Hg2 I4 112.12(8) . 3_666 ?
I2 Hg2 I4 101.11(6) . 3_666 ?
I3 Hg2 I1 113.33(9) . . ?
I3 Hg2 I2 106.96(8) . . ?
I3 Hg2 I4 91.65(7) . 3_666 ?
Hg4 Hg3 I2 150.5(4) . 4_566 ?
Hg4 Hg3 I3 112.4(3) . . ?
Hg4 Hg3 I4 63.7(3) . . ?
Hg4 Hg3 I5 70.8(2) . . ?
I3 Hg3 I2 96.45(9) . 4_566 ?
I3 Hg3 I4 106.24(9) . . ?
I3 Hg3 I5 121.86(11) . . ?
I4 Hg3 I2 103.58(9) . 4_566 ?
I5 Hg3 I2 99.47(8) . 4_566 ?
I5 Hg3 I4 123.17(10) . . ?
Hg3 Hg4 I3 53.3(3) . . ?
Hg3 Hg4 I4 100.3(3) . . ?
Hg3 Hg4 I4 134.9(3) . 3_666 ?
Hg3 Hg4 I5 92.2(3) . . ?
I3 Hg4 I4 82.64(7) . 3_666 ?
I4 Hg4 I3 102.27(8) . . ?
I4 Hg4 I4 97.91(8) . 3_666 ?
I5 Hg4 I3 113.12(11) . . ?
I5 Hg4 I4 97.47(8) . 3_666 ?
I5 Hg4 I4 142.85(12) . . ?
Cs1 I1 Cs1 115.63(4) 3_666 1_454 ?
Cs1 I1 Cs1 112.53(3) 1_454 4_465 ?
Cs1 I1 Cs1 106.40(4) 3_666 4_465 ?
Hg1 I1 Cs1 119.17(7) . 4_465 ?
Hg1 I1 Cs1 95.12(7) . 1_454 ?
Hg1 I1 Cs1 108.12(7) . 3_666 ?
Hg1 I1 Hg2 27.75(7) . . ?
Hg2 I1 Cs1 91.42(6) . 4_465 ?
Hg2 I1 Cs1 108.11(6) . 1_454 ?
Hg2 I1 Cs1 120.17(6) . 3_666 ?
Cs1 I2 Cs1 103.95(4) 3_766 4_565 ?
Hg1 I2 Cs1 107.75(8) . 3_766 ?
Hg1 I2 Cs1 118.65(8) . 4_565 ?
Hg1 I2 Hg2 26.74(7) . . ?
Hg1 I2 Hg3 99.62(8) . 4_565 ?
Hg2 I2 Cs1 91.96(6) . 4_565 ?
Hg2 I2 Cs1 119.56(6) . 3_766 ?
Hg2 I2 Hg3 95.72(7) . 4_565 ?
Hg3 I2 Cs1 143.38(7) 4_565 3_766 ?
Hg3 I2 Cs1 82.83(6) 4_565 4_565 ?
Hg1 I3 Cs1 92.19(7) 2_645 4_565 ?
Hg2 I3 Cs1 94.11(7) . 4_565 ?
Hg2 I3 Hg1 136.05(9) . 2_645 ?
Hg2 I3 Hg4 100.12(8) . . ?
Hg3 I3 Cs1 82.23(8) . 4_565 ?
Hg3 I3 Hg1 109.64(10) . 2_645 ?
Hg3 I3 Hg2 114.30(10) . . ?
Hg3 I3 Hg4 14.27(7) . . ?
Hg4 I3 Cs1 84.33(7) . 4_565 ?
Hg4 I3 Hg1 123.79(9) . 2_645 ?
Hg2 I4 Cs1 151.33(6) 3_666 4_465 ?
Hg2 I4 Hg4 85.30(7) 3_666 3_666 ?
Hg3 I4 Cs1 98.06(6) . 4_465 ?
Hg3 I4 Hg2 108.54(7) . 3_666 ?
Hg3 I4 Hg4 94.12(9) . 3_666 ?
Hg4 I4 Cs1 106.65(7) . 4_465 ?
Hg4 I4 Cs1 82.27(5) 3_666 4_465 ?
Hg4 I4 Hg2 97.03(7) . 3_666 ?
Hg4 I4 Hg3 15.96(6) . . ?
Hg4 I4 Hg4 82.09(8) . 3_666 ?
Cs1 I5 Cs1 116.06(4) 2_756 4_565 ?
Cs1 I5 Cs1 116.40(4) . 2_756 ?
Cs1 I5 Cs1 123.35(4) . 4_565 ?
Hg3 I5 Cs1 85.94(6) . 4_565 ?
Hg3 I5 Cs1 95.98(7) . . ?
Hg3 I5 Cs1 109.18(7) . 2_756 ?
Hg4 I5 Cs1 95.18(7) . 4_565 ?
Hg4 I5 Cs1 102.54(7) . . ?
Hg4 I5 Cs1 92.35(7) . 2_756 ?
Hg4 I5 Hg3 16.94(6) . . ?

loop_
_geom_bond_atom_site_label_1
_geom_bond_atom_site_label_2
_geom_bond_distance
_geom_bond_site_symmetry_2
_geom_bond_publ_flag
Cs1 I1 4.075(2) 3_666 ?
Cs1 I1 4.312(2) 4_666 ?
Cs1 I1 4.151(2) 1_656 ?
Cs1 I2 4.341(2) 4_566 ?
Cs1 I2 4.184(2) 3_766 ?
Cs1 I3 4.342(3) 4_566 ?
Cs1 I4 4.0057(19) 4_666 ?
Cs1 I5 4.079(2) 4_566 ?
Cs1 I5 3.988(2) 2_746 ?
Cs1 I5 3.915(2) . ?
Hg1 Hg2 1.274(3) . ?
Hg1 I1 2.559(2) . ?
Hg1 I2 2.465(2) . ?
Hg1 I3 3.122(3) 2_655 ?
Hg2 I1 2.716(2) . ?
Hg2 I2 2.829(2) . ?
Hg2 I3 2.677(3) . ?
Hg2 I4 3.106(2) 3_666 ?
Hg3 Hg4 0.796(3) . ?
Hg3 I2 3.082(3) 4_566 ?
Hg3 I3 2.588(3) . ?
Hg3 I4 2.847(3) . ?
Hg3 I5 2.729(2) . ?
Hg4 I3 2.984(3) . ?
Hg4 I4 3.303(3) 3_666 ?
Hg4 I4 2.594(3) . ?
Hg4 I5 2.580(2) . ?

loop_
_geom_torsion_atom_site_label_1
_geom_torsion_atom_site_label_2
_geom_torsion_atom_site_label_3
_geom_torsion_atom_site_label_4
_geom_torsion
_geom_torsion_site_symmetry_1
_geom_torsion_site_symmetry_2
_geom_torsion_site_symmetry_3
_geom_torsion_site_symmetry_4
_geom_torsion_publ_flag
I1 Hg1 Hg2 I2 158.93(11) . . . . ?
I1 Hg1 Hg2 I3 101.2(4) . . . . ?
I1 Hg1 Hg2 I4 -107.75(9) . . . 3_666 ?
I2 Hg1 Hg2 I1 -158.93(11) . . . . ?
I2 Hg1 Hg2 I3 -57.8(4) . . . . ?
I2 Hg1 Hg2 I4 93.31(10) . . . 3_666 ?
I2 Hg3 Hg4 I3 -167.7(7) 4_566 . . . ?
I2 Hg3 Hg4 I4 -70.0(5) 4_566 . . . ?
I2 Hg3 Hg4 I4 177.7(2) 4_566 . . 3_666 ?
I2 Hg3 Hg4 I5 74.9(5) 4_566 . . . ?
I3 Hg1 Hg2 I1 95.36(13) 2_655 . . . ?
I3 Hg1 Hg2 I2 -105.71(14) 2_655 . . . ?
I3 Hg1 Hg2 I3 -163.5(3) 2_655 . . . ?
I3 Hg1 Hg2 I4 -12.39(17) 2_655 . . 3_666 ?
I3 Hg3 Hg4 I4 -14.6(4) . . . 3_666 ?
I3 Hg3 Hg4 I4 97.7(2) . . . . ?
I3 Hg3 Hg4 I5 -117.45(15) . . . . ?
I4 Hg3 Hg4 I3 -97.7(2) . . . . ?
I4 Hg3 Hg4 I4 -112.3(3) . . . 3_666 ?
I4 Hg3 Hg4 I5 144.88(17) . . . . ?
I5 Hg3 Hg4 I3 117.45(15) . . . . ?
I5 Hg3 Hg4 I4 -144.88(17) . . . . ?
I5 Hg3 Hg4 I4 102.9(3) . . . 3_666 ?
